data_1553780
loop_
_publ_author_name
'Mishra, Kalpana'
'Singh, Jay Bahadur'
'Gupta, Tanu'
'Singh, Radhey M.'

_publ_section_title
;
 TBAB-catalyzed cascade reactions: facile synthesis of
 1-trifluoromethyl-3-alkylidene-1,3-dihydrofuro[3,4-b]quinolines via
 5-exo-dig cyclization of o-arylalkynylquinoline aldehydes
;
_journal_issue 10
_journal_name_full 'Organic Chemistry Frontiers'
_journal_page_first 1926
_journal_paper_doi 10.1039/C7QO00273D
_journal_volume 4
_journal_year 2017
_chemical_formula_moiety 'C19 H11 Cl F3 N O'
_chemical_formula_sum 'C19 H11 Cl F3 N O'
_chemical_formula_weight 361.74
_space_group_crystal_system monoclinic
_space_group_IT_number 15
_space_group_name_Hall '-C 2yc'
_space_group_name_H-M_alt 'C 1 2/c 1'
_atom_sites_solution_hydrogens mixed
_audit_creation_method SHELXL-2014/7
_audit_update_record
;
2016-11-09 deposited with the CCDC.
2017-06-13 downloaded from the CCDC.
;
_cell_angle_alpha 90
_cell_angle_beta 120.995(2)
_cell_angle_gamma 90
_cell_formula_units_Z 8
_cell_length_a 17.5265(8)
_cell_length_b 18.9585(9)
_cell_length_c 11.1154(5)
_cell_measurement_reflns_used 3960
_cell_measurement_temperature 298(2)
_cell_measurement_theta_max 28.3
_cell_measurement_theta_min 2.7
_cell_volume 3166.0(3)
_computing_cell_refinement 'APEX2 (Bruker, 2010); SAINT (Bruker, 2009)'
_computing_data_collection 'APEX2 (Bruker, 2010)'
_computing_data_reduction 'SAINT (Bruker, 2009);XPREP(Sheldrick,2008)'
_computing_structure_refinement 'SHELXL-2014/7 (Sheldrick, 2014)'
_diffrn_ambient_temperature 298(2)
_diffrn_measured_fraction_theta_full 0.999
_diffrn_measured_fraction_theta_max 0.998
_diffrn_measurement_device_type 'SHELXL-2014/7 (Sheldrick, 2014)'
_diffrn_measurement_method Omega-Scan
_diffrn_radiation_type MoK\a
_diffrn_radiation_wavelength 0.71073
_diffrn_reflns_av_R_equivalents 0.0371
_diffrn_reflns_av_unetI/netI 0.0158
_diffrn_reflns_Laue_measured_fraction_full 0.999
_diffrn_reflns_Laue_measured_fraction_max 0.998
_diffrn_reflns_limit_h_max 23
_diffrn_reflns_limit_h_min -23
_diffrn_reflns_limit_k_max 25
_diffrn_reflns_limit_k_min -25
_diffrn_reflns_limit_l_max 14
_diffrn_reflns_limit_l_min -14
_diffrn_reflns_number 51891
_diffrn_reflns_point_group_measured_fraction_full 0.999
_diffrn_reflns_point_group_measured_fraction_max 0.998
_diffrn_reflns_theta_full 25.242
_diffrn_reflns_theta_max 28.332
_diffrn_reflns_theta_min 2.711
_diffrn_source 'fine-focus sealed tube'
_exptl_absorpt_coefficient_mu 0.280
_exptl_absorpt_correction_T_max 0.7457
_exptl_absorpt_correction_T_min 0.6865
_exptl_absorpt_correction_type empirical
_exptl_absorpt_process_details sadabs
_exptl_crystal_colour white
_exptl_crystal_density_diffrn 1.518
_exptl_crystal_density_method 'not measured'
_exptl_crystal_description block
_exptl_crystal_F_000 1472
_exptl_crystal_size_max 0.32
_exptl_crystal_size_mid 0.22
_exptl_crystal_size_min 0.13
_refine_diff_density_max 0.234
_refine_diff_density_min -0.487
_refine_diff_density_rms 0.041
_refine_ls_extinction_method none
_refine_ls_goodness_of_fit_ref 1.033
_refine_ls_hydrogen_treatment refU
_refine_ls_matrix_type full
_refine_ls_number_parameters 295
_refine_ls_number_reflns 3960
_refine_ls_number_restraints 0
_refine_ls_restrained_S_all 1.033
_refine_ls_R_factor_all 0.0617
_refine_ls_R_factor_gt 0.0439
_refine_ls_shift/su_max 0.000
_refine_ls_shift/su_mean 0.000
_refine_ls_structure_factor_coef Fsqd
_refine_ls_weighting_details 'w=1/[\s^2^(Fo^2^)+(0.0559P)^2^+2.2774P] where P=(Fo^2^+2Fc^2^)/3'
_refine_ls_weighting_scheme calc
_refine_ls_wR_factor_gt 0.1131
_refine_ls_wR_factor_ref 0.1244
_reflns_Friedel_coverage 0.000
_reflns_number_gt 3027
_reflns_number_total 3960
_reflns_threshold_expression 'I > 2\s(I)'
_cod_data_source_file c7qo00273d2.cif
_cod_data_source_block shelx
_cod_original_sg_symbol_H-M 'C 2/c'
_cod_database_code 1553780
_shelx_shelxl_version_number 2014/7
_shelx_space_group_comment
;
The symmetry employed for this shelxl refinement is uniquely defined
by the following loop, which should always be used as a source of
symmetry information in preference to the above space-group names.
They are only intended as comments.
;

loop_
_space_group_symop_operation_xyz
'x, y, z'
'-x, y, -z+1/2'
'x+1/2, y+1/2, z'
'-x+1/2, y+1/2, -z+1/2'
'-x, -y, -z'
'x, -y, z-1/2'
'-x+1/2, -y+1/2, -z'
'x+1/2, -y+1/2, z-1/2'

loop_
_atom_site_label
_atom_site_type_symbol
_atom_site_fract_x
_atom_site_fract_y
_atom_site_fract_z
_atom_site_U_iso_or_equiv
_atom_site_adp_type
_atom_site_occupancy
_atom_site_site_symmetry_order
_atom_site_calc_flag
_atom_site_refinement_flags_posn
Cl1 Cl 0.93016(4) 0.64302(2) 0.52979(7) 0.06920(19) Uani 1 1 d .
O1 O 0.81962(9) 0.20255(6) 0.40542(13) 0.0514(3) Uani 1 1 d .
N1 N 0.88597(9) 0.37911(7) 0.52734(14) 0.0410(3) Uani 1 1 d .
C1 C 0.87494(10) 0.43768(8) 0.44830(17) 0.0396(3) Uani 1 1 d .
C2 C 0.90622(12) 0.50286(10) 0.51822(19) 0.0456(4) Uani 1 1 d .
H2 H 0.9358 0.5047 0.6157 0.056(6) Uani 1 1 calc R
C11 C 0.85657(10) 0.31982(8) 0.45643(16) 0.0386(3) Uani 1 1 d .
C6 C 0.83272(11) 0.43603(9) 0.29930(17) 0.0419(4) Uani 1 1 d .
C8 C 0.81809(10) 0.31257(8) 0.31046(17) 0.0406(3) Uani 1 1 d .
C3 C 0.89300(12) 0.56289(9) 0.4430(2) 0.0490(4) Uani 1 1 d .
C12 C 0.85748(10) 0.25080(8) 0.51518(17) 0.0408(3) Uani 1 1 d .
C7 C 0.80459(12) 0.37040(9) 0.23004(19) 0.0446(4) Uani 1 1 d .
H7 H 0.7778 0.3670 0.1331 0.057(6) Uani 1 1 calc R
C13 C 0.88700(12) 0.23390(10) 0.6481(2) 0.0433(4) Uani 1 1 d .
C4 C 0.84911(14) 0.56264(10) 0.2955(2) 0.0544(5) Uani 1 1 d .
H4 H 0.8399 0.6044 0.2460 0.060(6) Uani 1 1 calc R
C9 C 0.79760(12) 0.23616(9) 0.27577(18) 0.0463(4) Uani 1 1 d .
H9 H 0.7342 0.2300 0.2067 0.046(5) Uani 1 1 calc R
C14 C 0.88990(10) 0.16579(9) 0.71108(18) 0.0437(4) Uani 1 1 d .
C5 C 0.82047(13) 0.50020(10) 0.2268(2) 0.0513(4) Uani 1 1 d .
H5 H 0.7920 0.4996 0.1294 0.066(6) Uani 1 1 calc R
C10 C 0.85306(14) 0.20171(9) 0.22419(19) 0.0530(4) Uani 1 1 d .
C19 C 0.92107(13) 0.16275(11) 0.8540(2) 0.0529(5) Uani 1 1 d .
H19 H 0.9387 0.2041 0.9064 0.071(7) Uani 1 1 calc R
C15 C 0.86432(14) 0.10243(11) 0.6358(2) 0.0579(5) Uani 1 1 d .
H15 H 0.8432 0.1026 0.5400 0.069(7) Uani 1 1 calc R
C18 C 0.92644(14) 0.09974(13) 0.9200(2) 0.0639(6) Uani 1 1 d .
H18 H 0.9471 0.0991 1.0157 0.072(7) Uani 1 1 calc R
C16 C 0.87022(17) 0.03972(11) 0.7028(3) 0.0692(6) Uani 1 1 d .
H16 H 0.8530 -0.0020 0.6514 0.095(9) Uani 1 1 calc R
C17 C 0.90119(14) 0.03780(12) 0.8445(3) 0.0681(6) Uani 1 1 d .
H17 H 0.9050 -0.0048 0.8886 0.089(8) Uani 1 1 calc R
F2 F 0.83580(10) 0.22897(7) 0.10250(12) 0.0756(4) Uani 1 1 d .
F1 F 0.83718(12) 0.13315(6) 0.20375(18) 0.0911(5) Uani 1 1 d .
F3 F 0.93942(8) 0.20989(7) 0.31280(13) 0.0745(4) Uani 1 1 d .
H13 H 0.9106(12) 0.2717(11) 0.7089(18) 0.047(5) Uani 1 1 d .

loop_
_atom_site_aniso_label
_atom_site_aniso_U_11
_atom_site_aniso_U_22
_atom_site_aniso_U_33
_atom_site_aniso_U_23
_atom_site_aniso_U_13
_atom_site_aniso_U_12
Cl1 0.0868(4) 0.0383(2) 0.0936(4) -0.0093(2) 0.0544(3) -0.0053(2)
O1 0.0663(8) 0.0394(6) 0.0511(7) -0.0026(5) 0.0320(6) -0.0092(5)
N1 0.0456(7) 0.0374(7) 0.0414(7) 0.0015(5) 0.0233(6) 0.0016(5)
C1 0.0417(8) 0.0375(8) 0.0454(8) 0.0024(6) 0.0264(7) 0.0045(6)
C2 0.0490(9) 0.0422(9) 0.0507(10) -0.0014(8) 0.0294(8) 0.0010(7)
H2 0.054(13) 0.016(10) 0.102(18) 0.005(12) 0.042(13) -0.004(9)
C11 0.0362(7) 0.0384(8) 0.0433(8) 0.0020(6) 0.0219(6) 0.0023(6)
C6 0.0446(8) 0.0406(8) 0.0452(9) 0.0041(6) 0.0264(7) 0.0067(6)
C8 0.0397(8) 0.0388(8) 0.0426(8) -0.0021(6) 0.0207(7) 0.0011(6)
C3 0.0569(10) 0.0351(8) 0.0688(11) -0.0013(8) 0.0422(9) 0.0023(7)
C12 0.0401(8) 0.0373(8) 0.0475(9) 0.0004(6) 0.0244(7) 0.0000(6)
C7 0.0485(9) 0.0449(9) 0.0394(8) 0.0007(7) 0.0219(7) 0.0057(7)
H7 0.071(15) 0.027(11) 0.077(15) -0.019(11) 0.041(13) -0.008(10)
C13 0.0424(9) 0.0382(9) 0.0498(10) 0.0019(7) 0.0241(8) 0.0010(7)
C4 0.0712(12) 0.0402(9) 0.0675(12) 0.0128(8) 0.0470(10) 0.0112(8)
H4 0.065(14) 0.065(16) 0.043(12) 0.012(11) 0.023(11) 0.005(12)
C9 0.0479(9) 0.0405(9) 0.0456(9) -0.0025(7) 0.0206(8) -0.0040(7)
H9 0.064(14) 0.029(11) 0.056(13) -0.004(9) 0.039(12) 0.001(10)
C14 0.0385(8) 0.0414(8) 0.0516(9) 0.0077(7) 0.0234(7) 0.0030(6)
C5 0.0643(11) 0.0487(10) 0.0500(10) 0.0108(8) 0.0360(9) 0.0115(8)
H5 0.13(2) 0.016(10) 0.088(17) 0.000(11) 0.078(17) -0.011(11)
C10 0.0680(12) 0.0403(9) 0.0495(10) -0.0023(7) 0.0294(9) 0.0019(8)
C19 0.0467(10) 0.0538(11) 0.0519(11) 0.0083(8) 0.0210(9) 0.0010(8)
H19 0.073(16) 0.10(2) 0.022(11) 0.029(12) 0.010(11) 0.008(14)
C15 0.0666(12) 0.0460(10) 0.0582(12) 0.0046(9) 0.0302(10) -0.0023(9)
H15 0.098(18) 0.035(12) 0.073(16) -0.014(12) 0.044(15) -0.022(12)
C18 0.0557(11) 0.0699(14) 0.0555(12) 0.0213(11) 0.0210(10) 0.0032(10)
H18 0.080(16) 0.042(13) 0.054(14) 0.000(12) 0.006(13) 0.001(12)
C16 0.0767(14) 0.0414(11) 0.0796(16) 0.0080(10) 0.0332(12) -0.0046(10)
H16 0.11(2) 0.075(19) 0.070(18) 0.036(15) 0.027(16) -0.008(17)
C17 0.0608(12) 0.0529(12) 0.0778(15) 0.0263(11) 0.0265(11) 0.0006(9)
H17 0.12(2) 0.043(15) 0.075(18) 0.006(13) 0.030(15) -0.023(14)
F2 0.1087(10) 0.0712(8) 0.0543(7) 0.0021(6) 0.0473(7) 0.0100(7)
F1 0.1433(14) 0.0397(6) 0.1182(12) -0.0171(7) 0.0871(11) -0.0053(7)
F3 0.0602(7) 0.0890(9) 0.0736(8) -0.0010(7) 0.0340(6) 0.0176(6)
H13 0.045(12) 0.068(15) 0.028(11) 0.027(10) 0.018(10) 0.007(11)

loop_
_atom_type_symbol
_atom_type_description
_atom_type_scat_dispersion_real
_atom_type_scat_dispersion_imag
_atom_type_scat_source
C C 0.0033 0.0016 'International Tables Vol C Tables 4.2.6.8 and 6.1.1.4'
H H 0.0000 0.0000 'International Tables Vol C Tables 4.2.6.8 and 6.1.1.4'
N N 0.0061 0.0033 'International Tables Vol C Tables 4.2.6.8 and 6.1.1.4'
O O 0.0106 0.0060 'International Tables Vol C Tables 4.2.6.8 and 6.1.1.4'
F F 0.0171 0.0103 'International Tables Vol C Tables 4.2.6.8 and 6.1.1.4'
Cl Cl 0.1484 0.1585 'International Tables Vol C Tables 4.2.6.8 and 6.1.1.4'

loop_
_geom_angle_atom_site_label_1
_geom_angle_atom_site_label_2
_geom_angle_atom_site_label_3
_geom_angle
C12 O1 C9 110.44(12)
C11 N1 C1 115.27(13)
N1 C1 C2 118.11(14)
N1 C1 C6 123.12(14)
C2 C1 C6 118.77(15)
C3 C2 C1 119.95(16)
C3 C2 H2 120.0
C1 C2 H2 120.0
N1 C11 C8 125.55(14)
N1 C11 C12 125.97(14)
C8 C11 C12 108.48(14)
C7 C6 C5 122.67(16)
C7 C6 C1 118.68(15)
C5 C6 C1 118.65(15)
C7 C8 C11 119.90(15)
C7 C8 C9 132.57(15)
C11 C8 C9 107.52(14)
C2 C3 C4 122.11(17)
C2 C3 Cl1 119.61(15)
C4 C3 Cl1 118.28(14)
C13 C12 O1 123.63(15)
C13 C12 C11 128.48(15)
O1 C12 C11 107.89(13)
C8 C7 C6 117.37(15)
C8 C7 H7 121.3
C6 C7 H7 121.3
C12 C13 C14 130.16(17)
C12 C13 H13 113.4(10)
C14 C13 H13 116.4(10)
C5 C4 C3 118.70(17)
C5 C4 H4 120.7
C3 C4 H4 120.7
O1 C9 C8 105.47(13)
O1 C9 C10 107.27(14)
C8 C9 C10 113.67(15)
O1 C9 H9 110.1
C8 C9 H9 110.1
C10 C9 H9 110.1
C19 C14 C15 117.66(17)
C19 C14 C13 118.79(17)
C15 C14 C13 123.54(17)
C4 C5 C6 121.78(18)
C4 C5 H5 119.1
C6 C5 H5 119.1
F3 C10 F1 107.56(17)
F3 C10 F2 106.60(17)
F1 C10 F2 106.83(16)
F3 C10 C9 112.37(15)
F1 C10 C9 111.75(17)
F2 C10 C9 111.41(15)
C18 C19 C14 121.5(2)
C18 C19 H19 119.2
C14 C19 H19 119.2
C16 C15 C14 120.4(2)
C16 C15 H15 119.8
C14 C15 H15 119.8
C17 C18 C19 120.1(2)
C17 C18 H18 119.9
C19 C18 H18 119.9
C17 C16 C15 121.1(2)
C17 C16 H16 119.5
C15 C16 H16 119.5
C16 C17 C18 119.2(2)
C16 C17 H17 120.4
C18 C17 H17 120.4

loop_
_geom_bond_atom_site_label_1
_geom_bond_atom_site_label_2
_geom_bond_distance
Cl1 C3 1.7367(18)
O1 C12 1.390(2)
O1 C9 1.435(2)
N1 C11 1.316(2)
N1 C1 1.366(2)
C1 C2 1.412(2)
C1 C6 1.425(2)
C2 C3 1.360(2)
C2 H2 0.9300
C11 C8 1.407(2)
C11 C12 1.459(2)
C6 C7 1.412(2)
C6 C5 1.413(2)
C8 C7 1.356(2)
C8 C9 1.494(2)
C3 C4 1.408(3)
C12 C13 1.329(2)
C7 H7 0.9300
C13 C14 1.457(2)
C13 H13 0.92(2)
C4 C5 1.357(3)
C4 H4 0.9300
C9 C10 1.508(3)
C9 H9 0.9800
C14 C19 1.390(3)
C14 C15 1.399(3)
C5 H5 0.9300
C10 F3 1.323(2)
C10 F1 1.324(2)
C10 F2 1.329(2)
C19 C18 1.379(3)
C19 H19 0.9300
C15 C16 1.378(3)
C15 H15 0.9300
C18 C17 1.377(3)
C18 H18 0.9300
C16 C17 1.377(3)
C16 H16 0.9300
C17 H17 0.9300

loop_
_geom_torsion_atom_site_label_1
_geom_torsion_atom_site_label_2
_geom_torsion_atom_site_label_3
_geom_torsion_atom_site_label_4
_geom_torsion
C11 N1 C1 C2 -179.11(14)
C11 N1 C1 C6 1.5(2)
N1 C1 C2 C3 -177.07(15)
C6 C1 C2 C3 2.3(2)
C1 N1 C11 C8 1.7(2)
C1 N1 C11 C12 -177.61(14)
N1 C1 C6 C7 -3.1(2)
C2 C1 C6 C7 177.57(15)
N1 C1 C6 C5 176.73(15)
C2 C1 C6 C5 -2.6(2)
N1 C11 C8 C7 -3.5(3)
C12 C11 C8 C7 175.96(15)
N1 C11 C8 C9 177.94(15)
C12 C11 C8 C9 -2.60(18)
C1 C2 C3 C4 -0.5(3)
C1 C2 C3 Cl1 178.98(13)
C9 O1 C12 C13 -177.78(16)
C9 O1 C12 C11 3.05(17)
N1 C11 C12 C13 0.2(3)
C8 C11 C12 C13 -179.29(17)
N1 C11 C12 O1 179.27(14)
C8 C11 C12 O1 -0.18(17)
C11 C8 C7 C6 1.7(2)
C9 C8 C7 C6 179.83(17)
C5 C6 C7 C8 -178.51(16)
C1 C6 C7 C8 1.3(2)
O1 C12 C13 C14 1.7(3)
C11 C12 C13 C14 -179.31(16)
C2 C3 C4 C5 -1.1(3)
Cl1 C3 C4 C5 179.48(14)
C12 O1 C9 C8 -4.55(18)
C12 O1 C9 C10 116.94(15)
C7 C8 C9 O1 -173.98(17)
C11 C8 C9 O1 4.33(18)
C7 C8 C9 C10 68.8(2)
C11 C8 C9 C10 -112.90(16)
C12 C13 C14 C19 -177.29(18)
C12 C13 C14 C15 3.8(3)
C3 C4 C5 C6 0.7(3)
C7 C6 C5 C4 -179.06(17)
C1 C6 C5 C4 1.1(3)
O1 C9 C10 F3 -61.48(19)
C8 C9 C10 F3 54.7(2)
O1 C9 C10 F1 59.5(2)
C8 C9 C10 F1 175.73(16)
O1 C9 C10 F2 178.97(14)
C8 C9 C10 F2 -64.8(2)
C15 C14 C19 C18 -0.3(3)
C13 C14 C19 C18 -179.19(18)
C19 C14 C15 C16 0.0(3)
C13 C14 C15 C16 178.9(2)
C14 C19 C18 C17 0.4(3)
C14 C15 C16 C17 0.0(4)
C15 C16 C17 C18 0.1(4)
C19 C18 C17 C16 -0.4(3)
